data_4323590
loop_
_publ_author_name
'Ester Alonso'
'Juan Forni\'es'
'Consuelo Fortu\~no'
'Antonio Mart\'in'
'Georgina M. Rosair'
'Alan J. Welch'

_publ_section_title
;
 Synthesis, Molecular Structure, and Reactivity of the Tetranuclear
 Complex [NBu4]2[Pd4(\m-PPh2)2(\m-Cl)4(C6F5)4]. Molecular Structure of
 [Pd2(\m-PPh2)(C6F5)2(bipy)2]ClO4.C6H14
;
_journal_name_full 'Inorganic Chemistry'
_journal_page_first 4426
_journal_page_last 4431
_journal_paper_doi 10.1021/ic9701930
_journal_volume 36
_journal_year 1997
_chemical_formula_sum 'C50 H40 Cl F10 N4 O4 P Pd2'
_chemical_formula_weight 1230.08
_chemical_name_systematic
;
 ?
;
_space_group_IT_number 14
_symmetry_cell_setting monoclinic
_symmetry_space_group_name_Hall '-P 2ybc'
_symmetry_space_group_name_H-M 'P 1 21/c 1'
_atom_sites_solution_hydrogens geom
_atom_sites_solution_primary direct
_atom_sites_solution_secondary difmap
_audit_creation_method SHELXL
_cell_angle_alpha 90.00
_cell_angle_beta 100.82(3)
_cell_angle_gamma 90.00
_cell_formula_units_Z 4
_cell_length_a 16.214(3)
_cell_length_b 10.311(2)
_cell_length_c 28.380(6)
_cell_measurement_reflns_used 247
_cell_measurement_temperature 293(2)
_cell_measurement_theta_max 25.1
_cell_measurement_theta_min 2.51
_cell_volume 4660.3(17)
_computing_cell_refinement 'MADNES (1991)'
_computing_data_collection 'MADNES (1991)'
_computing_data_reduction 'MADNES (1991)'
_computing_molecular_graphics 'SHELXTL (Siemens, Sheldrick 1994)'
_computing_publication_material 'SHELXTL (Siemens, Sheldrick 1994)'
_computing_structure_refinement 'SHELXTL (Siemens, Sheldrick 1994)'
_computing_structure_solution 'SHELXTL (Siemens, Sheldrick 1994)'
_diffrn_ambient_temperature 293(2)
_diffrn_measurement_device 'Enraf-Nonius FAST diffractometer'
_diffrn_measurement_method 'MADNES (1991) scans'
_diffrn_radiation_monochromator graphite
_diffrn_radiation_source 'fine-focus sealed tube'
_diffrn_radiation_type MoK\a
_diffrn_radiation_wavelength 0.71073
_diffrn_reflns_av_R_equivalents 0.0765
_diffrn_reflns_av_sigmaI/netI 0.1351
_diffrn_reflns_limit_h_max 18
_diffrn_reflns_limit_h_min -17
_diffrn_reflns_limit_k_max 11
_diffrn_reflns_limit_k_min -8
_diffrn_reflns_limit_l_max 31
_diffrn_reflns_limit_l_min -27
_diffrn_reflns_number 18297
_diffrn_reflns_theta_max 25.07
_diffrn_reflns_theta_min 2.11
_exptl_absorpt_coefficient_mu 0.955
_exptl_absorpt_correction_type refdelf
_exptl_crystal_colour yellow
_exptl_crystal_density_diffrn 1.753
_exptl_crystal_density_meas ?
_exptl_crystal_description block
_exptl_crystal_F_000 2456
_exptl_crystal_size_max 0.5
_exptl_crystal_size_mid 0.4
_exptl_crystal_size_min 0.3
_refine_diff_density_max 0.788
_refine_diff_density_min -0.534
_refine_diff_density_rms 0.103
_refine_ls_extinction_method none
_refine_ls_goodness_of_fit_all 0.846
_refine_ls_goodness_of_fit_obs 1.000
_refine_ls_hydrogen_treatment constr
_refine_ls_matrix_type full
_refine_ls_number_parameters 643
_refine_ls_number_reflns 7104
_refine_ls_number_restraints 38
_refine_ls_restrained_S_all 0.848
_refine_ls_restrained_S_obs 1.001
_refine_ls_R_factor_all 0.0698
_refine_ls_R_factor_obs 0.0398
_refine_ls_shift/esd_max -0.007
_refine_ls_shift/esd_mean 0.000
_refine_ls_structure_factor_coef Fsqd
_refine_ls_weighting_details 'w=1/[\s^2^(Fo^2^)+(0.0304P)^2^+0.0000P] where P=(Fo^2^+2Fc^2^)/3'
_refine_ls_weighting_scheme calc
_refine_ls_wR_factor_all 0.0875
_refine_ls_wR_factor_obs 0.0829
_reflns_number_observed 4782
_reflns_number_total 7104
_reflns_observed_criterion >2sigma(I)
_cod_data_source_file ic9701930.cif
_cod_data_source_block Complex7
_cod_depositor_comments
;
The following automatic conversions were performed:

'_exptl_crystal_density_meas' value 'not measured' was changed to '?'
- the value is perceived as not measured.

Automatic conversion script
Id: cif_fix_values 3008 2015-01-20 13:52:24Z robertas 

The following automatic conversions were performed:

'_refine_ls_weighting_scheme' value 'calc
w=1/[\s^2^(Fo^2^)+(0.0304P)^2^+0.0000P] where P=(Fo^2^+2Fc^2^)/3' was
changed to 'calc'. New tag '_refine_ls_weighting_details' was
created. The value of the new tag was set to
'w=1/[\s^2^(Fo^2^)+(0.0304P)^2^+0.0000P] where P=(Fo^2^+2Fc^2^)/3'.

Automatic conversion script
Id: cif_fix_values 3143 2015-03-26 13:38:13Z robertas 
;
_cod_original_cell_volume 4660.3(16)
_cod_database_code 4323590

loop_
_symmetry_equiv_pos_as_xyz
'x, y, z'
'-x, y+1/2, -z+1/2'
'-x, -y, -z'
'x, -y-1/2, z-1/2'

loop_
_atom_site_aniso_label
_atom_site_aniso_U_11
_atom_site_aniso_U_22
_atom_site_aniso_U_33
_atom_site_aniso_U_23
_atom_site_aniso_U_13
_atom_site_aniso_U_12
Pd1 0.0268(3) 0.0223(2) 0.0229(2) -0.0015(2) 0.0064(2) -0.0004(2)
Pd2 0.0254(3) 0.0274(2) 0.0282(3) -0.0036(2) 0.0022(2) 0.0017(2)
P1 0.0261(8) 0.0217(7) 0.0204(8) 0.0002(6) 0.0040(7) -0.0011(6)
N1 0.032(3) 0.034(3) 0.025(3) -0.003(2) 0.006(2) -0.002(2)
N2 0.032(3) 0.029(3) 0.022(3) -0.003(2) 0.006(2) -0.002(2)
N3 0.027(3) 0.033(3) 0.037(3) -0.001(2) -0.003(2) 0.006(2)
N4 0.028(3) 0.031(3) 0.042(3) -0.006(2) 0.005(3) 0.003(2)
F1 0.044(2) 0.021(2) 0.056(2) 0.0048(14) -0.005(2) 0.0008(14)
F2 0.061(3) 0.033(2) 0.069(3) 0.005(2) 0.001(2) -0.026(2)
F3 0.038(2) 0.063(2) 0.075(3) -0.004(2) -0.011(2) -0.019(2)
F4 0.033(2) 0.060(2) 0.061(3) 0.009(2) -0.009(2) 0.008(2)
F5 0.040(2) 0.031(2) 0.052(2) 0.012(2) 0.008(2) 0.0037(14)
F6 0.052(2) 0.039(2) 0.044(2) -0.005(2) 0.020(2) -0.010(2)
F7 0.055(2) 0.034(2) 0.048(2) -0.003(2) 0.007(2) -0.003(2)
F8 0.058(2) 0.047(2) 0.043(2) -0.016(2) 0.010(2) 0.013(2)
F9 0.059(3) 0.062(2) 0.035(2) -0.007(2) 0.019(2) 0.004(2)
F10 0.056(2) 0.036(2) 0.034(2) 0.0027(15) 0.010(2) 0.000(2)
C1 0.031(3) 0.025(3) 0.018(3) -0.003(2) 0.010(3) 0.001(2)
C2 0.035(4) 0.022(3) 0.026(3) -0.002(2) 0.005(3) 0.000(3)
C3 0.052(4) 0.024(4) 0.034(4) -0.003(3) -0.001(3) -0.011(3)
C4 0.027(4) 0.050(4) 0.036(4) -0.009(3) 0.002(3) -0.005(3)
C5 0.029(4) 0.044(4) 0.026(4) 0.001(3) 0.000(3) 0.004(3)
C6 0.040(4) 0.020(3) 0.026(3) 0.004(2) 0.009(3) 0.004(3)
C7 0.021(3) 0.027(3) 0.021(3) -0.003(2) 0.002(3) -0.003(2)
C8 0.036(4) 0.026(3) 0.027(3) 0.003(2) 0.010(3) -0.001(3)
C9 0.051(4) 0.027(3) 0.025(4) 0.000(2) 0.011(3) 0.002(3)
C10 0.052(4) 0.021(3) 0.046(4) -0.002(3) 0.002(3) 0.011(3)
C11 0.030(4) 0.045(4) 0.025(4) -0.003(3) -0.002(3) 0.007(3)
C12 0.026(3) 0.027(3) 0.021(3) -0.001(2) 0.003(3) 0.003(2)
C13 0.028(3) 0.021(3) 0.021(3) -0.005(2) 0.005(3) 0.000(2)
C14 0.034(4) 0.031(3) 0.024(3) 0.002(2) 0.011(3) -0.001(2)
C15 0.033(4) 0.049(4) 0.033(4) -0.007(3) 0.012(3) -0.011(3)
C16 0.049(4) 0.032(4) 0.026(4) -0.002(3) 0.016(3) -0.012(3)
C17 0.076(5) 0.023(3) 0.031(4) 0.001(3) 0.023(4) 0.002(3)
C18 0.039(4) 0.028(3) 0.022(3) -0.002(2) 0.005(3) 0.002(3)
C19 0.048(4) 0.041(4) 0.032(4) -0.003(3) 0.010(3) -0.013(3)
C20 0.053(5) 0.077(5) 0.057(5) -0.016(4) 0.012(4) -0.037(4)
C21 0.054(6) 0.146(8) 0.074(6) -0.041(6) 0.035(5) -0.052(5)
C22 0.052(5) 0.114(6) 0.073(6) -0.050(5) 0.041(5) -0.042(4)
C23 0.030(4) 0.060(4) 0.032(4) -0.008(3) 0.011(3) -0.006(3)
C24 0.034(4) 0.036(3) 0.039(4) -0.005(3) 0.017(3) 0.000(3)
C25 0.044(4) 0.069(5) 0.037(4) -0.010(3) 0.021(4) -0.009(3)
C26 0.062(5) 0.056(4) 0.034(4) -0.010(3) 0.019(4) 0.003(3)
C27 0.054(4) 0.037(3) 0.024(4) -0.006(3) 0.009(3) -0.003(3)
C28 0.038(4) 0.026(3) 0.032(4) 0.003(3) 0.009(3) 0.000(3)
C29 0.022(3) 0.029(3) 0.025(4) -0.004(2) 0.002(3) -0.001(2)
C30 0.022(3) 0.042(4) 0.024(4) -0.006(3) 0.002(3) -0.004(2)
C31 0.033(4) 0.026(3) 0.030(4) -0.005(3) -0.001(3) -0.001(2)
C32 0.029(4) 0.034(4) 0.033(4) -0.013(3) -0.004(3) 0.006(3)
C33 0.026(3) 0.049(4) 0.020(3) -0.004(3) 0.001(3) 0.003(3)
C34 0.028(3) 0.028(3) 0.035(4) -0.005(3) -0.005(3) 0.003(2)
C35 0.039(4) 0.035(3) 0.036(4) -0.003(3) 0.000(3) 0.008(3)
C36 0.049(5) 0.041(4) 0.060(5) -0.016(3) -0.001(4) 0.015(3)
C37 0.072(6) 0.062(5) 0.060(5) -0.023(4) -0.002(5) 0.026(4)
C38 0.046(4) 0.068(5) 0.068(5) -0.025(4) 0.002(4) 0.019(4)
C39 0.038(4) 0.042(4) 0.028(4) -0.003(3) 0.000(3) 0.010(3)
C40 0.033(4) 0.043(4) 0.036(4) -0.001(3) -0.001(3) 0.004(3)
C41 0.033(4) 0.080(5) 0.063(5) -0.021(4) 0.008(4) 0.008(4)
C42 0.028(4) 0.082(5) 0.080(6) -0.023(4) 0.010(4) 0.000(4)
C43 0.038(4) 0.061(5) 0.062(5) -0.014(4) -0.003(4) -0.009(3)
C44 0.036(4) 0.049(4) 0.037(4) 0.000(3) 0.007(3) -0.001(3)
Cl1 0.028(3) 0.032(4) 0.049(3) -0.010(3) 0.004(2) -0.003(3)
O1 0.038(6) 0.040(8) 0.035(6) -0.009(6) -0.005(4) 0.007(6)
O2 0.052(8) 0.054(9) 0.108(10) 0.005(8) 0.028(7) 0.006(7)
O3 0.055(8) 0.052(10) 0.064(9) 0.008(7) 0.038(6) 0.017(7)
O4 0.043(6) 0.053(8) 0.081(9) -0.005(7) -0.014(6) -0.027(6)

loop_
_atom_site_label
_atom_site_type_symbol
_atom_site_fract_x
_atom_site_fract_y
_atom_site_fract_z
_atom_site_U_iso_or_equiv
_atom_site_thermal_displace_type
_atom_site_occupancy
_atom_site_calc_flag
_atom_site_refinement_flags
_atom_site_disorder_group
Pd1 Pd 0.84198(3) 1.39657(3) 0.686389(15) 0.02379(12) Uani 1 d . .
Pd2 Pd 0.71699(3) 1.34771(4) 0.56576(2) 0.02738(13) Uani 1 d . .
P1 P 0.85139(9) 1.34352(12) 0.60871(5) 0.0228(3) Uani 1 d . .
N1 N 0.7220(3) 1.3212(4) 0.6900(2) 0.0303(11) Uani 1 d . .
N2 N 0.8207(3) 1.4689(4) 0.7525(2) 0.0278(11) Uani 1 d . .
N3 N 0.6765(3) 1.5162(4) 0.5972(2) 0.0335(12) Uani 1 d . .
N4 N 0.5864(3) 1.3428(4) 0.5398(2) 0.0339(12) Uani 1 d . .
F1 F 0.9245(2) 1.6699(2) 0.66270(12) 0.0423(9) Uani 1 d . .
F2 F 1.0839(2) 1.7534(3) 0.68525(13) 0.0561(10) Uani 1 d . .
F3 F 1.2059(2) 1.5971(3) 0.73316(14) 0.0614(11) Uani 1 d . .
F4 F 1.1678(2) 1.3503(3) 0.75530(13) 0.0537(10) Uani 1 d . .
F5 F 1.0096(2) 1.2628(3) 0.73138(11) 0.0411(9) Uani 1 d . .
F6 F 0.7067(2) 1.0352(3) 0.58052(12) 0.0435(9) Uani 1 d . .
F7 F 0.7533(2) 0.8394(3) 0.52984(12) 0.0458(9) Uani 1 d . .
F8 F 0.8169(2) 0.8858(3) 0.45003(12) 0.0494(9) Uani 1 d . .
F9 F 0.8295(2) 1.1349(3) 0.41952(12) 0.0508(9) Uani 1 d . .
F10 F 0.7851(2) 1.3337(3) 0.47029(11) 0.0415(9) Uani 1 d . .
C1 C 0.9606(3) 1.4608(5) 0.6959(2) 0.0242(13) Uani 1 d . .
C2 C 0.9844(3) 1.5867(5) 0.6858(2) 0.0279(13) Uani 1 d . .
C3 C 1.0649(4) 1.6309(5) 0.6971(2) 0.038(2) Uani 1 d . .
C4 C 1.1273(4) 1.5528(6) 0.7208(2) 0.038(2) Uani 1 d . .
C5 C 1.1078(4) 1.4288(5) 0.7314(2) 0.0335(14) Uani 1 d . .
C6 C 1.0254(3) 1.3858(5) 0.7187(2) 0.0283(13) Uani 1 d . .
C7 C 0.9037(3) 1.1866(4) 0.6087(2) 0.0231(12) Uani 1 d . .
C8 C 0.8933(3) 1.0953(5) 0.6441(2) 0.0289(13) Uani 1 d . .
H8A H 0.8665(3) 1.1195(5) 0.6690(2) 0.035 Uiso 1 calc R .
C9 C 0.9228(4) 0.9698(5) 0.6421(2) 0.0340(15) Uani 1 d . .
H9A H 0.9147(4) 0.9093(5) 0.6652(2) 0.041 Uiso 1 calc R .
C10 C 0.9641(4) 0.9353(5) 0.6061(2) 0.041(2) Uani 1 d . .
H10A H 0.9840(4) 0.8510(5) 0.6049(2) 0.049 Uiso 1 calc R .
C11 C 0.9766(3) 1.0249(5) 0.5713(2) 0.0341(14) Uani 1 d . .
H11A H 1.0050(3) 1.0009(5) 0.5471(2) 0.041 Uiso 1 calc R .
C12 C 0.9465(3) 1.1494(5) 0.5732(2) 0.0246(12) Uani 1 d . .
H12A H 0.9551(3) 1.2094(5) 0.5502(2) 0.030 Uiso 1 calc R .
C13 C 0.9163(3) 1.4536(4) 0.5804(2) 0.0235(13) Uani 1 d . .
C14 C 1.0034(3) 1.4509(5) 0.5912(2) 0.0287(13) Uani 1 d . .
H14A H 1.0302(3) 1.3876(5) 0.6119(2) 0.034 Uiso 1 calc R .
C15 C 1.0514(4) 1.5396(5) 0.5719(2) 0.0377(15) Uani 1 d . .
H15A H 1.1097(4) 1.5358(5) 0.5795(2) 0.045 Uiso 1 calc R .
C16 C 1.0122(4) 1.6342(5) 0.5412(2) 0.0349(15) Uani 1 d . .
H16A H 1.0442(4) 1.6960(5) 0.5288(2) 0.042 Uiso 1 calc R .
C17 C 0.9248(4) 1.6374(5) 0.5285(2) 0.042(2) Uani 1 d . .
H17A H 0.8987(4) 1.6999(5) 0.5073(2) 0.050 Uiso 1 calc R .
C18 C 0.8768(4) 1.5469(5) 0.5478(2) 0.0300(14) Uani 1 d . .
H18A H 0.8185(4) 1.5482(5) 0.5390(2) 0.036 Uiso 1 calc R .
C19 C 0.6794(4) 1.2309(5) 0.6608(2) 0.040(2) Uani 1 d . .
H19A H 0.7038(4) 1.1969(5) 0.6363(2) 0.048 Uiso 1 calc R .
C20 C 0.6014(4) 1.1871(7) 0.6655(3) 0.062(2) Uani 1 d . .
H20A H 0.5741(4) 1.1230(7) 0.6454(3) 0.074 Uiso 1 calc R .
C21 C 0.5652(5) 1.2406(8) 0.7007(3) 0.088(3) Uani 1 d . .
H21A H 0.5111(5) 1.2166(8) 0.7035(3) 0.106 Uiso 1 calc R .
C22 C 0.6079(4) 1.3288(7) 0.7317(3) 0.076(3) Uani 1 d . .
H22A H 0.5837(4) 1.3628(7) 0.7563(3) 0.091 Uiso 1 calc R .
C23 C 0.6883(4) 1.3682(5) 0.7265(2) 0.040(2) Uani 1 d . .
C24 C 0.7420(4) 1.4526(5) 0.7603(2) 0.0348(14) Uani 1 d . .
C25 C 0.7160(4) 1.5113(6) 0.7989(2) 0.048(2) Uani 1 d . .
H25A H 0.6608(4) 1.5025(6) 0.8031(2) 0.058 Uiso 1 calc R .
C26 C 0.7726(4) 1.5831(6) 0.8312(2) 0.049(2) Uani 1 d . .
H26A H 0.7560(4) 1.6218(6) 0.8575(2) 0.059 Uiso 1 calc R .
C27 C 0.8535(4) 1.5964(5) 0.8238(2) 0.0382(15) Uani 1 d . .
H27A H 0.8928(4) 1.6436(5) 0.8452(2) 0.046 Uiso 1 calc R .
C28 C 0.8753(4) 1.5378(5) 0.7839(2) 0.0317(14) Uani 1 d . .
H28A H 0.9300(4) 1.5468(5) 0.7788(2) 0.038 Uiso 1 calc R .
C29 C 0.7463(3) 1.1932(5) 0.5284(2) 0.0259(13) Uani 1 d . .
C30 C 0.7381(3) 1.0659(5) 0.5411(2) 0.0296(14) Uani 1 d . .
C31 C 0.7619(3) 0.9618(5) 0.5159(2) 0.0305(14) Uani 1 d . .
C32 C 0.7931(3) 0.9853(5) 0.4749(2) 0.0332(15) Uani 1 d . .
C33 C 0.8003(3) 1.1119(6) 0.4600(2) 0.0323(14) Uani 1 d . .
C34 C 0.7760(3) 1.2116(5) 0.4869(2) 0.0319(14) Uani 1 d . .
C35 C 0.7256(4) 1.6078(5) 0.6214(2) 0.0377(15) Uani 1 d . .
H35A H 0.7836(4) 1.5994(5) 0.6247(2) 0.045 Uiso 1 calc R .
C36 C 0.6936(4) 1.7153(6) 0.6418(2) 0.052(2) Uani 1 d . .
H36A H 0.7288(4) 1.7789(6) 0.6578(2) 0.062 Uiso 1 calc R .
C37 C 0.6096(5) 1.7230(6) 0.6374(3) 0.066(2) Uani 1 d . .
H37A H 0.5863(5) 1.7905(6) 0.6523(3) 0.080 Uiso 1 calc R .
C38 C 0.5570(4) 1.6318(6) 0.6110(3) 0.062(2) Uani 1 d . .
H38A H 0.4990(4) 1.6405(6) 0.6069(3) 0.074 Uiso 1 calc R .
C39 C 0.5919(4) 1.5280(5) 0.5908(2) 0.0369(15) Uani 1 d . .
C40 C 0.5422(4) 1.4267(5) 0.5609(2) 0.039(2) Uani 1 d . .
C41 C 0.4554(4) 1.4192(6) 0.5542(2) 0.059(2) Uani 1 d . .
H41A H 0.4258(4) 1.4791(6) 0.5690(2) 0.070 Uiso 1 calc R .
C42 C 0.4128(4) 1.3231(7) 0.5256(3) 0.063(2) Uani 1 d . .
H42A H 0.3547(4) 1.3163(7) 0.5212(3) 0.076 Uiso 1 calc R .
C43 C 0.4583(4) 1.2389(6) 0.5039(2) 0.055(2) Uani 1 d . .
H43A H 0.4314(4) 1.1732(6) 0.4844(2) 0.066 Uiso 1 calc R .
C44 C 0.5445(4) 1.2508(5) 0.5108(2) 0.041(2) Uani 1 d . .
H44A H 0.5747(4) 1.1938(5) 0.4951(2) 0.049 Uiso 1 calc R .
Cl1 Cl 0.5723(4) 1.0336(7) 0.3925(3) 0.036(2) Uani 0.50 d PDU .
O1 O 0.5380(8) 1.0787(13) 0.3402(4) 0.039(3) Uani 0.50 d PDU .
O2 O 0.6247(10) 0.9227(13) 0.4017(6) 0.070(4) Uani 0.50 d PDU .
O3 O 0.5115(11) 1.0154(16) 0.4211(6) 0.053(4) Uani 0.50 d PDU .
O4 O 0.6197(11) 1.1556(16) 0.4108(7) 0.062(5) Uani 0.50 d PDU .
Cl2 Cl 0.5756(5) 1.0675(7) 0.3894(3) 0.036(2) Uiso 0.50 d PD .
O3A O 0.5057(12) 1.0487(16) 0.4151(7) 0.041(5) Uiso 0.50 d PD .
O1A O 0.5381(11) 1.0357(13) 0.3407(6) 0.042(5) Uiso 0.50 d PD .
O4A O 0.6150(13) 1.1843(17) 0.4018(7) 0.058(6) Uiso 0.50 d PD .
O2A O 0.6376(10) 0.9604(13) 0.3979(5) 0.037(4) Uiso 0.50 d PD .
C101 C 1.2696(5) 1.4000(7) 0.6054(3) 0.066(2) Uiso 1 d . .
C102 C 1.2665(8) 1.4258(11) 0.6399(5) 0.142(4) Uiso 1 d . .
C103 C 1.3092(12) 1.5788(17) 0.6418(7) 0.238(8) Uiso 1 d . .
C104 C 1.3635(29) 1.5836(40) 0.6885(16) 0.278(20) Uiso 0.50 d P .
C105 C 1.4444(10) 1.5307(13) 0.6931(5) 0.179(6) Uiso 1 d . .
C106 C 1.3770(9) 1.4218(14) 0.7264(5) 0.170(5) Uiso 1 d . .
C107 C 1.3858(25) 1.3209(37) 0.7447(14) 0.256(18) Uiso 0.50 d P .

loop_
_atom_type_symbol
_atom_type_description
_atom_type_scat_dispersion_real
_atom_type_scat_dispersion_imag
_atom_type_scat_source
C C 0.0033 0.0016 'International Tables Vol C Tables 4.2.6.8 and 6.1.1.4'
H H 0.0000 0.0000 'International Tables Vol C Tables 4.2.6.8 and 6.1.1.4'
N N 0.0061 0.0033 'International Tables Vol C Tables 4.2.6.8 and 6.1.1.4'
F F 0.0171 0.0103 'International Tables Vol C Tables 4.2.6.8 and 6.1.1.4'
P P 0.1023 0.0942 'International Tables Vol C Tables 4.2.6.8 and 6.1.1.4'
Pd Pd -0.9988 1.0072 'International Tables Vol C Tables 4.2.6.8 and 6.1.1.4'
Cl Cl 0.1484 0.1585 'International Tables Vol C Tables 4.2.6.8 and 6.1.1.4'
O O 0.0106 0.0060 'International Tables Vol C Tables 4.2.6.8 and 6.1.1.4'

loop_
_geom_angle_atom_site_label_1
_geom_angle_atom_site_label_2
_geom_angle_atom_site_label_3
_geom_angle
_geom_angle_site_symmetry_1
_geom_angle_site_symmetry_3
_geom_angle_publ_flag
C1 Pd1 N2 94.4(2) . . y
C1 Pd1 N1 169.4(2) . . y
N2 Pd1 N1 77.4(2) . . y
C1 Pd1 P1 88.48(15) . . y
N2 Pd1 P1 170.93(12) . . y
N1 Pd1 P1 100.72(13) . . y
C29 Pd2 N4 96.7(2) . . y
C29 Pd2 N3 173.0(2) . . y
N4 Pd2 N3 78.2(2) . . y
C29 Pd2 P1 88.33(15) . . y
N4 Pd2 P1 168.32(13) . . y
N3 Pd2 P1 97.53(13) . . y
C7 P1 C13 104.1(2) . . y
C7 P1 Pd2 114.4(2) . . y
C13 P1 Pd2 108.8(2) . . y
C7 P1 Pd1 108.9(2) . . y
C13 P1 Pd1 114.7(2) . . y
Pd2 P1 Pd1 106.11(6) . . y
C23 N1 C19 119.1(5) . . ?
C23 N1 Pd1 114.5(4) . . ?
C19 N1 Pd1 126.4(4) . . ?
C28 N2 C24 119.2(5) . . ?
C28 N2 Pd1 125.6(4) . . ?
C24 N2 Pd1 114.8(4) . . ?
C35 N3 C39 119.7(5) . . ?
C35 N3 Pd2 126.5(4) . . ?
C39 N3 Pd2 113.9(4) . . ?
C40 N4 C44 118.5(5) . . ?
C40 N4 Pd2 114.5(4) . . ?
C44 N4 Pd2 126.0(4) . . ?
C6 C1 C2 113.9(5) . . ?
C6 C1 Pd1 120.7(4) . . y
C2 C1 Pd1 125.0(4) . . y
C3 C2 F1 117.7(4) . . ?
C3 C2 C1 123.4(5) . . ?
F1 C2 C1 118.9(5) . . ?
F2 C3 C2 120.3(5) . . ?
F2 C3 C4 119.2(5) . . ?
C2 C3 C4 120.4(5) . . ?
F3 C4 C5 120.7(5) . . ?
F3 C4 C3 120.6(5) . . ?
C5 C4 C3 118.7(5) . . ?
F4 C5 C4 120.0(5) . . ?
F4 C5 C6 120.5(5) . . ?
C4 C5 C6 119.5(5) . . ?
F5 C6 C1 119.2(5) . . ?
F5 C6 C5 116.7(5) . . ?
C1 C6 C5 124.0(5) . . ?
C12 C7 C8 118.6(4) . . ?
C12 C7 P1 122.8(4) . . ?
C8 C7 P1 118.4(4) . . ?
C9 C8 C7 120.5(5) . . ?
C10 C9 C8 119.6(5) . . ?
C9 C10 C11 120.8(5) . . ?
C12 C11 C10 119.3(5) . . ?
C11 C12 C7 121.1(5) . . ?
C14 C13 C18 118.6(5) . . ?
C14 C13 P1 122.4(4) . . ?
C18 C13 P1 119.0(4) . . ?
C15 C14 C13 121.7(5) . . ?
C14 C15 C16 119.5(6) . . ?
C15 C16 C17 120.2(5) . . ?
C18 C17 C16 120.0(5) . . ?
C17 C18 C13 119.9(5) . . ?
N1 C19 C20 122.8(6) . . ?
C21 C20 C19 118.0(6) . . ?
C22 C21 C20 120.5(7) . . ?
C21 C22 C23 119.6(7) . . ?
N1 C23 C22 119.9(5) . . ?
N1 C23 C24 116.3(5) . . ?
C22 C23 C24 123.7(6) . . ?
N2 C24 C25 120.9(5) . . ?
N2 C24 C23 115.8(5) . . ?
C25 C24 C23 123.4(6) . . ?
C24 C25 C26 119.8(6) . . ?
C27 C26 C25 119.1(6) . . ?
C26 C27 C28 118.6(6) . . ?
N2 C28 C27 122.4(6) . . ?
C34 C29 C30 115.2(5) . . ?
C34 C29 Pd2 120.0(4) . . y
C30 C29 Pd2 124.8(4) . . y
F6 C30 C29 120.8(5) . . ?
F6 C30 C31 115.6(5) . . ?
C29 C30 C31 123.6(5) . . ?
F7 C31 C32 119.5(5) . . ?
F7 C31 C30 121.6(5) . . ?
C32 C31 C30 118.9(5) . . ?
F8 C32 C31 119.8(5) . . ?
F8 C32 C33 120.8(5) . . ?
C31 C32 C33 119.3(5) . . ?
F9 C33 C34 121.6(5) . . ?
F9 C33 C32 119.4(5) . . ?
C34 C33 C32 119.0(6) . . ?
F10 C34 C29 120.2(5) . . ?
F10 C34 C33 116.0(5) . . ?
C29 C34 C33 123.8(5) . . ?
N3 C35 C36 122.8(6) . . ?
C37 C36 C35 117.2(6) . . ?
C36 C37 C38 121.1(6) . . ?
C39 C38 C37 119.3(6) . . ?
N3 C39 C38 119.7(5) . . ?
N3 C39 C40 116.1(5) . . ?
C38 C39 C40 124.1(6) . . ?
N4 C40 C41 121.2(5) . . ?
N4 C40 C39 115.7(5) . . ?
C41 C40 C39 123.1(6) . . ?
C40 C41 C42 120.3(6) . . ?
C43 C42 C41 118.0(6) . . ?
C42 C43 C44 120.0(6) . . ?
N4 C44 C43 122.0(6) . . ?
O2A Cl1 O3A 135.8(11) . . ?
O2A Cl1 O3 120.3(11) . . ?
O3A Cl1 O3 15.9(12) . . ?
O2A Cl1 O2 18.9(10) . . ?
O3A Cl1 O2 120.2(11) . . ?
O3 Cl1 O2 104.3(10) . . ?
O2A Cl1 O1A 106.0(10) . . ?
O3A Cl1 O1A 106.6(11) . . ?
O3 Cl1 O1A 113.9(11) . . ?
O2 Cl1 O1A 107.3(10) . . ?
O2A Cl1 O4 95.4(10) . . ?
O3A Cl1 O4 98.0(11) . . ?
O3 Cl1 O4 106.2(11) . . ?
O2 Cl1 O4 111.0(10) . . ?
O1A Cl1 O4 113.8(10) . . ?
O2A Cl1 O1 115.4(10) . . ?
O3A Cl1 O1 104.0(10) . . ?
O3 Cl1 O1 115.3(10) . . ?
O2 Cl1 O1 120.8(10) . . ?
O1A Cl1 O1 16.6(8) . . ?
O4 Cl1 O1 98.5(10) . . ?
O2A Cl1 O4A 102.5(10) . . ?
O3A Cl1 O4A 99.1(11) . . ?
O3 Cl1 O4A 110.0(11) . . ?
O2 Cl1 O4A 119.7(10) . . ?
O1A Cl1 O4A 102.0(10) . . ?
O4 Cl1 O4A 12.2(12) . . ?
O1 Cl1 O4A 86.4(9) . . ?
Cl2 O1 Cl1 13.2(5) . . ?
Cl1 O2 Cl2 8.8(5) . . ?
Cl1 O3 Cl2 12.1(5) . . ?
Cl2 O4 Cl1 10.3(6) . . ?
O4 Cl2 O4A 16.1(14) . . ?
O4 Cl2 O1 121.6(12) . . ?
O4A Cl2 O1 105.9(10) . . ?
O4 Cl2 O1A 137.5(12) . . ?
O4A Cl2 O1A 122.5(11) . . ?
O1 Cl2 O1A 17.8(9) . . ?
O4 Cl2 O3A 106.2(13) . . ?
O4A Cl2 O3A 110.6(12) . . ?
O1 Cl2 O3A 105.6(11) . . ?
O1A Cl2 O3A 102.7(12) . . ?
O4 Cl2 O2A 98.9(12) . . ?
O4A Cl2 O2A 110.0(11) . . ?
O1 Cl2 O2A 112.0(9) . . ?
O1A Cl2 O2A 98.0(10) . . ?
O3A Cl2 O2A 112.5(9) . . ?
O4 Cl2 O3 110.3(13) . . ?
O4A Cl2 O3 118.1(12) . . ?
O1 Cl2 O3 112.2(10) . . ?
O1A Cl2 O3 105.2(11) . . ?
O3A Cl2 O3 13.8(11) . . ?
O2A Cl2 O3 98.7(9) . . ?
O4 Cl2 O2 109.8(12) . . ?
O4A Cl2 O2 122.7(11) . . ?
O1 Cl2 O2 111.9(10) . . ?
O1A Cl2 O2 95.5(9) . . ?
O3A Cl2 O2 99.0(9) . . ?
O2A Cl2 O2 14.9(8) . . ?
O3 Cl2 O2 85.3(9) . . ?
Cl1 O3A Cl2 14.2(6) . . ?
Cl2 O1A Cl1 14.4(5) . . ?
Cl2 O4A Cl1 6.5(6) . . ?
Cl1 O2A Cl2 12.9(5) . . ?
C101 C102 C103 100.2(13) . . ?
C104 C103 C102 103.4(22) . . ?
C105 C104 C103 118.0(34) . . ?
C105 C104 C106 67.4(20) . . ?
C103 C104 C106 117.1(27) . . ?
C104 C105 C106 70.5(19) . . ?
C107 C106 C105 135.0(26) . . ?
C107 C106 C104 173.6(29) . . ?
C105 C106 C104 42.1(13) . . ?

loop_
_geom_bond_atom_site_label_1
_geom_bond_atom_site_label_2
_geom_bond_distance
_geom_bond_site_symmetry_2
_geom_bond_publ_flag
Pd1 C1 2.004(5) . y
Pd1 N2 2.108(4) . y
Pd1 N1 2.115(4) . y
Pd1 P1 2.3041(15) . y
Pd2 C29 2.019(5) . y
Pd2 N4 2.108(4) . y
Pd2 N3 2.113(4) . y
Pd2 P1 2.289(2) . y
P1 C7 1.827(5) . y
P1 C13 1.832(5) . y
N1 C23 1.347(7) . ?
N1 C19 1.348(7) . ?
N2 C28 1.335(6) . ?
N2 C24 1.346(7) . ?
N3 C35 1.339(7) . ?
N3 C39 1.355(7) . ?
N4 C40 1.336(7) . ?
N4 C44 1.351(7) . ?
F1 C2 1.367(6) . ?
F2 C3 1.357(6) . ?
F3 C4 1.337(6) . ?
F4 C5 1.345(6) . ?
F5 C6 1.356(6) . ?
F6 C30 1.349(6) . ?
F7 C31 1.337(6) . ?
F8 C32 1.342(6) . ?
F9 C33 1.344(6) . ?
F10 C34 1.362(6) . ?
C1 C6 1.366(7) . ?
C1 C2 1.399(7) . ?
C2 C3 1.363(7) . ?
C3 C4 1.367(8) . ?
C4 C5 1.364(7) . ?
C5 C6 1.390(7) . ?
C7 C12 1.381(7) . ?
C7 C8 1.409(7) . ?
C8 C9 1.385(7) . ?
C9 C10 1.369(8) . ?
C10 C11 1.396(8) . ?
C11 C12 1.378(7) . ?
C13 C14 1.388(7) . ?
C13 C18 1.405(7) . ?
C14 C15 1.379(7) . ?
C15 C16 1.381(7) . ?
C16 C17 1.395(8) . ?
C17 C18 1.391(7) . ?
C19 C20 1.373(8) . ?
C20 C21 1.366(9) . ?
C21 C22 1.361(9) . ?
C22 C23 1.401(8) . ?
C23 C24 1.457(8) . ?
C24 C25 1.384(8) . ?
C25 C26 1.383(8) . ?
C26 C27 1.373(8) . ?
C27 C28 1.388(7) . ?
C29 C34 1.367(7) . ?
C29 C30 1.376(7) . ?
C30 C31 1.385(7) . ?
C31 C32 1.376(8) . ?
C32 C33 1.383(7) . ?
C33 C34 1.379(7) . ?
C35 C36 1.395(7) . ?
C36 C37 1.347(9) . ?
C37 C38 1.390(9) . ?
C38 C39 1.384(8) . ?
C39 C40 1.484(8) . ?
C40 C41 1.387(8) . ?
C41 C42 1.382(9) . ?
C42 C43 1.359(8) . ?
C43 C44 1.380(8) . ?
Cl1 O2A 1.28(2) . ?
Cl1 O3A 1.37(2) . ?
Cl1 O3 1.40(2) . ?
Cl1 O2 1.42(2) . ?
Cl1 O1A 1.47(2) . ?
Cl1 O4 1.51(2) . ?
Cl1 O1 1.554(14) . ?
Cl1 O4A 1.70(2) . ?
O1 Cl2 1.42(2) . ?
O2 Cl2 1.70(2) . ?
O3 Cl2 1.59(2) . ?
O4 Cl2 1.24(2) . ?
Cl2 O4A 1.38(2) . ?
Cl2 O1A 1.44(2) . ?
Cl2 O3A 1.47(2) . ?
Cl2 O2A 1.48(2) . ?
C101 C102 1.024(13) . ?
C102 C103 1.72(2) . ?
C103 C104 1.45(4) . ?
C104 C105 1.40(4) . ?
C104 C106 1.97(4) . ?
C105 C106 1.93(2) . ?
C106 C107 1.16(4) . ?
